data_1527258
loop_
_publ_author_name
'Crama, W.J.'

_publ_section_title
;
 The cooperative Jahn-Teller distorted structure of Rb Cu Cl3
;
_journal_name_full 'Journal of Solid State Chemistry'
_journal_page_first 168
_journal_page_last 172
_journal_volume 39
_journal_year 1981
_chemical_formula_sum 'Cl3 Cu Rb'
_chemical_name_systematic 'Rb (Cu Cl3)'
_space_group_IT_number 60
_symmetry_space_group_name_Hall '-P 2n 2c'
_symmetry_space_group_name_H-M 'P c a n'
_cell_angle_alpha 90
_cell_angle_beta 90
_cell_angle_gamma 90
_cell_formula_units_Z 4
_cell_length_a 11.9286
_cell_length_b 6.9705
_cell_length_c 6.1638
_cell_volume 512.510
_citation_journal_id_ASTM JSSCBI
_cod_data_source_file Crama_JSSCBI_1981_1504.cif
_cod_data_source_block Cl3Cu1Rb1
_cod_original_cell_volume 512.5095
_cod_original_sg_symbol_Hall '-P 2n 2ab (y,-x,z)'
_cod_original_formula_sum 'Cl3 Cu1 Rb1'
_cod_database_code 1527258

loop_
_symmetry_equiv_pos_as_xyz
x,y,z
-x+1/2,-y+1/2,z+1/2
-x+1/2,y+1/2,-z
x,-y,-z+1/2
-x,-y,-z
x-1/2,y-1/2,-z-1/2
x-1/2,-y-1/2,z
-x,y,z-1/2

loop_
_atom_site_label
_atom_site_type_symbol
_atom_site_fract_x
_atom_site_fract_y
_atom_site_fract_z
_atom_site_occupancy
_atom_site_U_iso_or_equiv
Cl1 Cl-1 0.0831 0.2427 0.1972 1 0.0
Rb1 Rb+1 0.3313 0 0.25 1 0.0
Cu1 Cu+2 0 0 0 1 0.0
Cl2 Cl-1 0.1509 0 0.75 1 0.0
